data_7228400
loop_
_publ_author_name
'Tam, Teck Lip Dexter'
'Lin, Ting Ting'
'Chua, Ming Hui'

_publ_section_title
;
 Can time-dependent density functional theory predict intersystem crossing
 in organic chromophores? A case study on benzo(bis)-X-diazole based
 donor--acceptor--donor type molecules
;
_journal_name_full 'Phys. Chem. Chem. Phys.'
_journal_paper_doi 10.1039/C7CP03121A
_journal_year 2017
_chemical_formula_moiety 'C26 H32 N6 S2'
_chemical_formula_sum 'C26 H32 N6 S2'
_chemical_formula_weight 492.69
_chemical_name_systematic
;
 ?
;
_space_group_crystal_system monoclinic
_space_group_IT_number 14
_space_group_name_Hall '-P 2yn'
_space_group_name_H-M_alt 'P 1 21/n 1'
_symmetry_space_group_name_Hall '-P 2yn'
_symmetry_space_group_name_H-M 'P 1 21/n 1'
_atom_sites_solution_hydrogens geom
_atom_sites_solution_primary direct
_audit_creation_date 2013-12-13
_audit_creation_method
;
Olex2 1.2
(compiled 2013.12.10 svn.r2850 for OlexSys, GUI svn.r4736)
;
_audit_update_record
;
2017-03-12 deposited with the CCDC.
2017-05-25 downloaded from the CCDC.
;
_cell_angle_alpha 90
_cell_angle_beta 97.134(2)
_cell_angle_gamma 90
_cell_formula_units_Z 4
_cell_length_a 20.6046(8)
_cell_length_b 5.8783(2)
_cell_length_c 20.9113(8)
_cell_measurement_reflns_used 9724
_cell_measurement_temperature 100(2)
_cell_measurement_theta_max 36.471
_cell_measurement_theta_min 2.618
_cell_volume 2513.17(16)
_computing_cell_refinement 'SAINT V7.23A (Bruker, 2005)'
_computing_data_collection 'APEX2 V2.1-4 (Bruker, 2007)'
_computing_data_reduction 'Bruker SAINT'
_computing_molecular_graphics 'Olex2 (Dolomanov et al., 2009)'
_computing_publication_material 'Olex2 (Dolomanov et al., 2009)'
_computing_structure_refinement 'ShelXL (Sheldrick, 2008)'
_computing_structure_solution 'XT (Sheldrick, 2008)'
_diffrn_ambient_temperature 100.03
_diffrn_detector_area_resol_mean 8
_diffrn_measured_fraction_theta_full 0.995
_diffrn_measured_fraction_theta_max 0.987
_diffrn_measurement_device_type 'Bruker Kappa APEX CCD area detector'
_diffrn_measurement_method '\w and \f scans'
_diffrn_radiation_monochromator graphite
_diffrn_radiation_type MoK\a
_diffrn_radiation_wavelength 0.71073
_diffrn_reflns_av_R_equivalents 0.0634
_diffrn_reflns_av_unetI/netI 0.0330
_diffrn_reflns_Laue_measured_fraction_full 0.995
_diffrn_reflns_Laue_measured_fraction_max 0.987
_diffrn_reflns_limit_h_max 34
_diffrn_reflns_limit_h_min -34
_diffrn_reflns_limit_k_max 9
_diffrn_reflns_limit_k_min -9
_diffrn_reflns_limit_l_max 34
_diffrn_reflns_limit_l_min -34
_diffrn_reflns_number 121995
_diffrn_reflns_point_group_measured_fraction_full 0.995
_diffrn_reflns_point_group_measured_fraction_max 0.987
_diffrn_reflns_theta_full 25.242
_diffrn_reflns_theta_max 36.525
_diffrn_reflns_theta_min 2.990
_diffrn_source 'sealed tube'
_exptl_absorpt_coefficient_mu 0.239
_exptl_absorpt_correction_T_max 0.7461
_exptl_absorpt_correction_T_min 0.7043
_exptl_absorpt_correction_type multi-scan
_exptl_absorpt_process_details
;
SADABS-2012/1 (Bruker,2012) was used for absorption correction.
wR2(int) was 0.0979 before and 0.0772 after correction.
The Ratio of minimum to maximum transmission is 0.9440.
The \l/2 correction factor is 0.0015.
;
_exptl_crystal_colour yellow
_exptl_crystal_colour_primary yellow
_exptl_crystal_density_diffrn 1.302
_exptl_crystal_description block
_exptl_crystal_F_000 1048
_exptl_crystal_size_max 0.699
_exptl_crystal_size_mid 0.428
_exptl_crystal_size_min 0.164
_refine_diff_density_max 0.647
_refine_diff_density_min -0.514
_refine_diff_density_rms 0.074
_refine_ls_extinction_method none
_refine_ls_goodness_of_fit_ref 1.115
_refine_ls_hydrogen_treatment mixed
_refine_ls_matrix_type full
_refine_ls_number_parameters 309
_refine_ls_number_reflns 12190
_refine_ls_number_restraints 0
_refine_ls_restrained_S_all 1.115
_refine_ls_R_factor_all 0.0607
_refine_ls_R_factor_gt 0.0498
_refine_ls_shift/su_max 0.002
_refine_ls_shift/su_mean 0.000
_refine_ls_structure_factor_coef Fsqd
_refine_ls_weighting_details 'w=1/[\s^2^(Fo^2^)+(0.0468P)^2^+1.7526P] where P=(Fo^2^+2Fc^2^)/3'
_refine_ls_weighting_scheme calc
_refine_ls_wR_factor_gt 0.1215
_refine_ls_wR_factor_ref 0.1270
_reflns_Friedel_coverage 0.000
_reflns_number_gt 10438
_reflns_number_total 12190
_reflns_threshold_expression 'I > 2\s(I)'
_cod_data_source_file c7cp03121a2.cif
_cod_data_source_block n3231
_cod_database_code 7228400
_shelxl_version_number 2013-4
_shelx_space_group_comment
;
The symmetry employed for this shelxl refinement is uniquely defined
by the following loop, which should always be used as a source of
symmetry information in preference to the above space-group names.
They are only intended as comments.
;
_shelx_estimated_absorpt_t_max 0.962
_shelx_estimated_absorpt_t_min 0.851
_olex2_refinement_description
;
1. Fixed Uiso
 At 1.2 times of:
  All C(H) groups, All C(H,H) groups
 At 1.5 times of:
  All C(H,H,H) groups
2.a Secondary CH2 refined with riding coordinates:
 C15(H15A,H15B), C16(H16A,H16B), C17(H17A,H17B), C18(H18A,H18B), C19(H19A,
 H19B), C21(H21A,H21B), C22(H22A,H22B), C23(H23A,H23B), C24(H24A,H24B),
 C25(H25A,H25B)
2.b Aromatic/amide H refined with riding coordinates:
 C8(H8), C9(H9), C10(H10), C12(H12), C13(H13), C14(H14)
2.c Idealised Me refined as rotating group:
 C20(H20A,H20B,H20C), C26(H26A,H26B,H26C)
;

loop_
_space_group_symop_operation_xyz
'x, y, z'
'-x+1/2, y+1/2, -z+1/2'
'-x, -y, -z'
'x-1/2, -y-1/2, z-1/2'

loop_
_atom_site_label
_atom_site_type_symbol
_atom_site_fract_x
_atom_site_fract_y
_atom_site_fract_z
_atom_site_U_iso_or_equiv
_atom_site_adp_type
_atom_site_occupancy
_atom_site_site_symmetry_order
_atom_site_calc_flag
_atom_site_refinement_flags_posn
S1 S 0.84277(2) 0.06254(5) 0.32881(2) 0.01331(6) Uani 1 1 d .
S2 S 1.17314(2) -0.17397(5) 0.14436(2) 0.01867(6) Uani 1 1 d .
N1 N 0.90876(4) 0.25682(17) 0.18815(4) 0.01251(15) Uani 1 1 d .
N2 N 0.93961(4) 0.38417(17) 0.15088(4) 0.01376(15) Uani 1 1 d .
N3 N 1.00161(4) 0.30857(16) 0.15102(4) 0.01174(14) Uani 1 1 d .
N4 N 1.09553(4) -0.37125(17) 0.26960(4) 0.01304(15) Uani 1 1 d .
N5 N 1.06543(4) -0.49752(17) 0.30751(5) 0.01421(16) Uani 1 1 d .
N6 N 1.00308(4) -0.42405(16) 0.30727(4) 0.01171(14) Uani 1 1 d .
C1 C 0.93806(4) -0.09210(17) 0.25419(4) 0.00943(15) Uani 1 1 d .
C2 C 0.95100(4) 0.08762(18) 0.21343(5) 0.00975(15) Uani 1 1 d .
C3 C 1.01201(4) 0.11927(18) 0.18941(4) 0.00953(15) Uani 1 1 d .
C4 C 1.06637(4) -0.02312(18) 0.20443(5) 0.00977(15) Uani 1 1 d .
C5 C 1.05264(4) -0.20497(18) 0.24388(5) 0.01001(15) Uani 1 1 d .
C6 C 0.99199(4) -0.23664(18) 0.26812(4) 0.00973(15) Uani 1 1 d .
C7 C 0.87447(4) -0.12810(18) 0.27782(5) 0.01014(15) Uani 1 1 d .
C8 C 0.83443(5) -0.31486(19) 0.26742(5) 0.01259(17) Uani 1 1 d .
H8 H 0.8432 -0.4387 0.2406 0.015 Uiso 1 1 calc R
C9 C 0.77854(5) -0.3037(2) 0.30102(5) 0.01375(17) Uani 1 1 d .
H9 H 0.7460 -0.4188 0.2991 0.016 Uiso 1 1 calc R
C10 C 0.77698(5) -0.1093(2) 0.33634(5) 0.01452(18) Uani 1 1 d .
H10 H 0.7435 -0.0734 0.3620 0.017 Uiso 1 1 calc R
C11 C 1.13266(4) 0.01757(18) 0.18781(5) 0.01139(16) Uani 1 1 d .
C12 C 1.17278(5) 0.1977(2) 0.20785(5) 0.01477(18) Uani 1 1 d .
H12 H 1.1596 0.3214 0.2325 0.018 Uiso 1 1 calc R
C13 C 1.23591(5) 0.1792(2) 0.18770(6) 0.01723(19) Uani 1 1 d .
H13 H 1.2696 0.2886 0.1976 0.021 Uiso 1 1 calc R
C14 C 1.24288(5) -0.0120(2) 0.15271(6) 0.0188(2) Uani 1 1 d .
H14 H 1.2817 -0.0512 0.1350 0.023 Uiso 1 1 calc R
C15 C 1.04301(5) 0.40384(19) 0.10604(5) 0.01340(17) Uani 1 1 d .
H15A H 1.0874 0.4306 0.1288 0.016 Uiso 1 1 calc R
H15B H 1.0250 0.5523 0.0901 0.016 Uiso 1 1 calc R
C16 C 1.04765(5) 0.2458(2) 0.04879(5) 0.01446(18) Uani 1 1 d .
H16A H 1.0529 0.0872 0.0645 0.017 Uiso 1 1 calc R
H16B H 1.0064 0.2544 0.0191 0.017 Uiso 1 1 calc R
C17 C 1.10473(5) 0.3065(2) 0.01198(5) 0.01644(19) Uani 1 1 d .
H17A H 1.0979 0.4612 -0.0063 0.020 Uiso 1 1 calc R
H17B H 1.1457 0.3083 0.0423 0.020 Uiso 1 1 calc R
C18 C 1.11212(6) 0.1390(2) -0.04237(6) 0.0201(2) Uani 1 1 d .
H18A H 1.0714 0.1404 -0.0730 0.024 Uiso 1 1 calc R
H18B H 1.1175 -0.0161 -0.0240 0.024 Uiso 1 1 calc R
C19 C 1.16995(6) 0.1902(3) -0.07936(6) 0.0235(2) Uani 1 1 d .
H19A H 1.1678 0.0871 -0.1170 0.028 Uiso 1 1 calc R
H19B H 1.1658 0.3480 -0.0959 0.028 Uiso 1 1 calc R
C20 C 1.23597(7) 0.1636(4) -0.03959(8) 0.0363(4) Uani 1 1 d .
H20A H 1.2706 0.1825 -0.0674 0.054 Uiso 1 1 calc GR
H20B H 1.2392 0.0118 -0.0201 0.054 Uiso 1 1 calc GR
H20C H 1.2409 0.2792 -0.0056 0.054 Uiso 1 1 calc GR
C21 C 0.96554(5) -0.5047(2) 0.35741(5) 0.01373(17) Uani 1 1 d .
H21A H 0.9835 -0.6520 0.3744 0.016 Uiso 1 1 calc R
H21B H 0.9195 -0.5291 0.3389 0.016 Uiso 1 1 calc R
C22 C 0.96828(5) -0.3320(2) 0.41230(5) 0.01539(18) Uani 1 1 d .
H22A H 1.0110 -0.3454 0.4394 0.018 Uiso 1 1 calc R
H22B H 0.9653 -0.1767 0.3938 0.018 Uiso 1 1 calc R
C23 C 0.91385(5) -0.3637(2) 0.45457(5) 0.01583(19) Uani 1 1 d .
H23A H 0.9186 -0.5142 0.4759 0.019 Uiso 1 1 calc R
H23B H 0.8710 -0.3604 0.4273 0.019 Uiso 1 1 calc R
C24 C 0.91559(6) -0.1779(2) 0.50570(5) 0.0180(2) Uani 1 1 d .
H24A H 0.9589 -0.1806 0.5322 0.022 Uiso 1 1 calc R
H24B H 0.9108 -0.0282 0.4839 0.022 Uiso 1 1 calc R
C25 C 0.86264(7) -0.2015(3) 0.54997(6) 0.0231(2) Uani 1 1 d .
H25A H 0.8669 -0.3519 0.5714 0.028 Uiso 1 1 calc R
H25B H 0.8192 -0.1954 0.5238 0.028 Uiso 1 1 calc R
C26 C 0.86645(8) -0.0159(3) 0.60117(7) 0.0302(3) Uani 1 1 d .
H26A H 0.8606 0.1331 0.5802 0.045 Uiso 1 1 calc GR
H26B H 0.9093 -0.0216 0.6274 0.045 Uiso 1 1 calc GR
H26C H 0.8320 -0.0399 0.6288 0.045 Uiso 1 1 calc GR

loop_
_atom_site_aniso_label
_atom_site_aniso_U_11
_atom_site_aniso_U_22
_atom_site_aniso_U_33
_atom_site_aniso_U_23
_atom_site_aniso_U_13
_atom_site_aniso_U_12
S1 0.01153(10) 0.01256(12) 0.01682(11) -0.00360(8) 0.00568(8) -0.00037(8)
S2 0.01434(11) 0.01641(13) 0.02746(14) -0.00759(10) 0.01128(9) -0.00145(9)
N1 0.0103(3) 0.0131(4) 0.0144(3) 0.0015(3) 0.0028(3) 0.0025(3)
N2 0.0117(3) 0.0137(4) 0.0163(4) 0.0026(3) 0.0037(3) 0.0029(3)
N3 0.0105(3) 0.0120(4) 0.0133(3) 0.0021(3) 0.0038(3) 0.0014(3)
N4 0.0101(3) 0.0125(4) 0.0168(4) 0.0009(3) 0.0027(3) 0.0021(3)
N5 0.0113(3) 0.0135(4) 0.0180(4) 0.0021(3) 0.0026(3) 0.0029(3)
N6 0.0103(3) 0.0110(4) 0.0143(3) 0.0024(3) 0.0030(3) 0.0016(3)
C1 0.0072(3) 0.0103(4) 0.0110(3) -0.0003(3) 0.0022(3) 0.0002(3)
C2 0.0079(3) 0.0104(4) 0.0113(3) -0.0006(3) 0.0025(3) 0.0008(3)
C3 0.0082(3) 0.0101(4) 0.0106(3) 0.0002(3) 0.0026(3) 0.0001(3)
C4 0.0075(3) 0.0102(4) 0.0120(3) -0.0014(3) 0.0032(3) 0.0003(3)
C5 0.0074(3) 0.0108(4) 0.0121(4) -0.0010(3) 0.0022(3) 0.0007(3)
C6 0.0083(3) 0.0105(4) 0.0106(3) 0.0001(3) 0.0020(3) 0.0001(3)
C7 0.0079(3) 0.0109(4) 0.0120(4) -0.0007(3) 0.0031(3) 0.0002(3)
C8 0.0096(3) 0.0128(4) 0.0160(4) -0.0017(3) 0.0038(3) -0.0010(3)
C9 0.0094(3) 0.0157(5) 0.0167(4) 0.0005(3) 0.0039(3) -0.0019(3)
C10 0.0105(4) 0.0177(5) 0.0164(4) 0.0002(4) 0.0057(3) 0.0004(3)
C11 0.0084(3) 0.0122(4) 0.0144(4) -0.0013(3) 0.0043(3) 0.0000(3)
C12 0.0095(4) 0.0139(5) 0.0216(5) -0.0037(4) 0.0045(3) -0.0007(3)
C13 0.0096(4) 0.0181(5) 0.0248(5) 0.0005(4) 0.0053(3) -0.0023(3)
C14 0.0108(4) 0.0203(5) 0.0273(5) -0.0005(4) 0.0101(4) 0.0007(4)
C15 0.0141(4) 0.0125(4) 0.0144(4) 0.0023(3) 0.0053(3) -0.0013(3)
C16 0.0141(4) 0.0165(5) 0.0135(4) 0.0000(3) 0.0046(3) -0.0020(3)
C17 0.0156(4) 0.0190(5) 0.0159(4) 0.0007(4) 0.0066(3) -0.0026(4)
C18 0.0192(5) 0.0245(6) 0.0183(5) -0.0027(4) 0.0087(4) -0.0034(4)
C19 0.0189(5) 0.0346(7) 0.0186(5) 0.0027(5) 0.0090(4) 0.0026(5)
C20 0.0190(5) 0.0601(12) 0.0311(7) 0.0130(7) 0.0085(5) 0.0122(6)
C21 0.0134(4) 0.0136(5) 0.0146(4) 0.0037(3) 0.0035(3) -0.0008(3)
C22 0.0134(4) 0.0197(5) 0.0132(4) 0.0010(4) 0.0022(3) -0.0022(3)
C23 0.0153(4) 0.0196(5) 0.0129(4) 0.0024(4) 0.0031(3) -0.0018(4)
C24 0.0182(4) 0.0218(6) 0.0145(4) 0.0000(4) 0.0037(3) -0.0031(4)
C25 0.0248(5) 0.0244(6) 0.0223(5) -0.0040(5) 0.0110(4) -0.0051(5)
C26 0.0368(7) 0.0278(7) 0.0289(6) -0.0084(5) 0.0160(5) -0.0042(6)

loop_
_atom_type_symbol
_atom_type_description
_atom_type_scat_dispersion_real
_atom_type_scat_dispersion_imag
_atom_type_scat_source
C C 0.0033 0.0016 'International Tables Vol C Tables 4.2.6.8 and 6.1.1.4'
H H 0.0000 0.0000 'International Tables Vol C Tables 4.2.6.8 and 6.1.1.4'
N N 0.0061 0.0033 'International Tables Vol C Tables 4.2.6.8 and 6.1.1.4'
S S 0.1246 0.1234 'International Tables Vol C Tables 4.2.6.8 and 6.1.1.4'

loop_
_geom_angle_atom_site_label_1
_geom_angle_atom_site_label_2
_geom_angle_atom_site_label_3
_geom_angle
C10 S1 C7 92.19(5)
C14 S2 C11 92.17(5)
N2 N1 C2 108.15(8)
N1 N2 N3 109.95(9)
N2 N3 C3 110.27(8)
N2 N3 C15 120.04(9)
C3 N3 C15 128.84(9)
N5 N4 C5 108.14(8)
N4 N5 N6 109.88(9)
N5 N6 C6 110.18(8)
N5 N6 C21 118.79(9)
C6 N6 C21 128.70(9)
C2 C1 C7 123.80(9)
C6 C1 C2 112.16(8)
C6 C1 C7 124.02(9)
N1 C2 C1 127.99(8)
N1 C2 C3 108.23(9)
C1 C2 C3 123.76(9)
N3 C3 C2 103.40(8)
N3 C3 C4 132.60(9)
C4 C3 C2 123.99(9)
C3 C4 C11 126.13(9)
C5 C4 C3 111.93(8)
C5 C4 C11 121.66(9)
N4 C5 C4 127.11(9)
N4 C5 C6 108.51(9)
C4 C5 C6 124.21(9)
N6 C6 C1 132.76(9)
N6 C6 C5 103.26(8)
C1 C6 C5 123.91(9)
C1 C7 S1 122.26(8)
C8 C7 S1 110.49(7)
C8 C7 C1 127.13(9)
C7 C8 H8 123.5
C7 C8 C9 113.05(9)
C9 C8 H8 123.5
C8 C9 H9 123.8
C10 C9 C8 112.41(9)
C10 C9 H9 123.8
S1 C10 H10 124.1
C9 C10 S1 111.85(8)
C9 C10 H10 124.1
C4 C11 S2 122.84(8)
C12 C11 S2 110.55(7)
C12 C11 C4 126.42(9)
C11 C12 H12 123.6
C11 C12 C13 112.84(10)
C13 C12 H12 123.6
C12 C13 H13 123.7
C14 C13 C12 112.66(10)
C14 C13 H13 123.7
S2 C14 H14 124.1
C13 C14 S2 111.78(8)
C13 C14 H14 124.1
N3 C15 H15A 109.3
N3 C15 H15B 109.3
N3 C15 C16 111.75(9)
H15A C15 H15B 107.9
C16 C15 H15A 109.3
C16 C15 H15B 109.3
C15 C16 H16A 109.1
C15 C16 H16B 109.1
H16A C16 H16B 107.9
C17 C16 C15 112.34(9)
C17 C16 H16A 109.1
C17 C16 H16B 109.1
C16 C17 H17A 109.1
C16 C17 H17B 109.1
H17A C17 H17B 107.9
C18 C17 C16 112.29(10)
C18 C17 H17A 109.1
C18 C17 H17B 109.1
C17 C18 H18A 108.8
C17 C18 H18B 108.8
C17 C18 C19 113.95(11)
H18A C18 H18B 107.7
C19 C18 H18A 108.8
C19 C18 H18B 108.8
C18 C19 H19A 108.8
C18 C19 H19B 108.8
H19A C19 H19B 107.7
C20 C19 C18 113.94(11)
C20 C19 H19A 108.8
C20 C19 H19B 108.8
C19 C20 H20A 109.5
C19 C20 H20B 109.5
C19 C20 H20C 109.5
H20A C20 H20B 109.5
H20A C20 H20C 109.5
H20B C20 H20C 109.5
N6 C21 H21A 109.5
N6 C21 H21B 109.5
N6 C21 C22 110.55(9)
H21A C21 H21B 108.1
C22 C21 H21A 109.5
C22 C21 H21B 109.5
C21 C22 H22A 108.9
C21 C22 H22B 108.9
H22A C22 H22B 107.8
C23 C22 C21 113.17(9)
C23 C22 H22A 108.9
C23 C22 H22B 108.9
C22 C23 H23A 109.4
C22 C23 H23B 109.4
C22 C23 C24 111.36(10)
H23A C23 H23B 108.0
C24 C23 H23A 109.4
C24 C23 H23B 109.4
C23 C24 H24A 108.8
C23 C24 H24B 108.8
H24A C24 H24B 107.7
C25 C24 C23 113.88(10)
C25 C24 H24A 108.8
C25 C24 H24B 108.8
C24 C25 H25A 109.1
C24 C25 H25B 109.1
C24 C25 C26 112.57(11)
H25A C25 H25B 107.8
C26 C25 H25A 109.1
C26 C25 H25B 109.1
C25 C26 H26A 109.5
C25 C26 H26B 109.5
C25 C26 H26C 109.5
H26A C26 H26B 109.5
H26A C26 H26C 109.5
H26B C26 H26C 109.5

loop_
_geom_bond_atom_site_label_1
_geom_bond_atom_site_label_2
_geom_bond_distance
S1 C7 1.7298(10)
S1 C10 1.7135(11)
S2 C11 1.7254(10)
S2 C14 1.7145(12)
N1 N2 1.3019(13)
N1 C2 1.3828(13)
N2 N3 1.3522(12)
N3 C3 1.3733(13)
N3 C15 1.4579(13)
N4 N5 1.2985(13)
N4 C5 1.3811(13)
N5 N6 1.3548(12)
N6 C6 1.3747(13)
N6 C21 1.4571(13)
C1 C2 1.4036(14)
C1 C6 1.4005(13)
C1 C7 1.4719(13)
C2 C3 1.4227(13)
C3 C4 1.4022(13)
C4 C5 1.4004(14)
C4 C11 1.4703(13)
C5 C6 1.4179(13)
C7 C8 1.3742(14)
C8 H8 0.9500
C8 C9 1.4231(14)
C9 H9 0.9500
C9 C10 1.3632(16)
C10 H10 0.9500
C11 C12 1.3764(15)
C12 H12 0.9500
C12 C13 1.4203(14)
C13 H13 0.9500
C13 C14 1.3584(18)
C14 H14 0.9500
C15 H15A 0.9900
C15 H15B 0.9900
C15 C16 1.5278(15)
C16 H16A 0.9900
C16 H16B 0.9900
C16 C17 1.5259(14)
C17 H17A 0.9900
C17 H17B 0.9900
C17 C18 1.5255(17)
C18 H18A 0.9900
C18 H18B 0.9900
C18 C19 1.5290(16)
C19 H19A 0.9900
C19 H19B 0.9900
C19 C20 1.5118(19)
C20 H20A 0.9800
C20 H20B 0.9800
C20 H20C 0.9800
C21 H21A 0.9900
C21 H21B 0.9900
C21 C22 1.5281(16)
C22 H22A 0.9900
C22 H22B 0.9900
C22 C23 1.5232(15)
C23 H23A 0.9900
C23 H23B 0.9900
C23 C24 1.5254(17)
C24 H24A 0.9900
C24 H24B 0.9900
C24 C25 1.5224(16)
C25 H25A 0.9900
C25 H25B 0.9900
C25 C26 1.524(2)
C26 H26A 0.9800
C26 H26B 0.9800
C26 H26C 0.9800

loop_
_geom_torsion_atom_site_label_1
_geom_torsion_atom_site_label_2
_geom_torsion_atom_site_label_3
_geom_torsion_atom_site_label_4
_geom_torsion
S1 C7 C8 C9 -0.36(12)
S2 C11 C12 C13 0.13(13)
N1 N2 N3 C3 1.11(12)
N1 N2 N3 C15 171.44(9)
N1 C2 C3 N3 0.14(11)
N1 C2 C3 C4 -179.23(9)
N2 N1 C2 C1 -177.64(10)
N2 N1 C2 C3 0.51(11)
N2 N3 C3 C2 -0.73(11)
N2 N3 C3 C4 178.56(11)
N2 N3 C15 C16 -101.74(11)
N3 C3 C4 C5 -176.90(10)
N3 C3 C4 C11 9.11(18)
N3 C15 C16 C17 -163.56(9)
N4 N5 N6 C6 -1.28(12)
N4 N5 N6 C21 -165.46(9)
N4 C5 C6 N6 -0.21(11)
N4 C5 C6 C1 177.14(9)
N5 N4 C5 C4 174.90(10)
N5 N4 C5 C6 -0.55(12)
N5 N6 C6 C1 -176.13(11)
N5 N6 C6 C5 0.87(11)
N5 N6 C21 C22 96.53(11)
N6 C21 C22 C23 161.03(9)
C1 C2 C3 N3 178.39(9)
C1 C2 C3 C4 -0.99(16)
C1 C7 C8 C9 175.56(10)
C2 N1 N2 N3 -0.98(12)
C2 C1 C6 N6 176.51(10)
C2 C1 C6 C5 0.03(14)
C2 C1 C7 S1 -65.14(12)
C2 C1 C7 C8 119.38(12)
C2 C3 C4 C5 2.27(14)
C2 C3 C4 C11 -171.71(9)
C3 N3 C15 C16 66.59(13)
C3 C4 C5 N4 -177.31(10)
C3 C4 C5 C6 -2.53(14)
C3 C4 C11 S2 -123.72(10)
C3 C4 C11 C12 61.68(16)
C4 C5 C6 N6 -175.82(9)
C4 C5 C6 C1 1.53(16)
C4 C11 C12 C13 175.29(10)
C5 N4 N5 N6 1.11(12)
C5 C4 C11 S2 62.84(12)
C5 C4 C11 C12 -111.77(13)
C6 N6 C21 C22 -64.32(13)
C6 C1 C2 N1 177.60(10)
C6 C1 C2 C3 -0.28(14)
C6 C1 C7 S1 116.87(10)
C6 C1 C7 C8 -58.61(15)
C7 S1 C10 C9 -0.52(9)
C7 C1 C2 N1 -0.60(16)
C7 C1 C2 C3 -178.48(9)
C7 C1 C6 N6 -5.30(17)
C7 C1 C6 C5 178.23(9)
C7 C8 C9 C10 -0.03(14)
C8 C9 C10 S1 0.41(12)
C10 S1 C7 C1 -175.65(9)
C10 S1 C7 C8 0.50(8)
C11 S2 C14 C13 0.57(10)
C11 C4 C5 N4 -3.01(16)
C11 C4 C5 C6 171.76(9)
C11 C12 C13 C14 0.30(15)
C12 C13 C14 S2 -0.60(14)
C14 S2 C11 C4 -175.76(9)
C14 S2 C11 C12 -0.40(9)
C15 N3 C3 C2 -169.98(10)
C15 N3 C3 C4 9.32(18)
C15 C16 C17 C18 176.12(10)
C16 C17 C18 C19 -178.46(10)
C17 C18 C19 C20 65.87(18)
C21 N6 C6 C1 -13.96(18)
C21 N6 C6 C5 163.04(10)
C21 C22 C23 C24 -175.99(9)
C22 C23 C24 C25 -179.48(10)
C23 C24 C25 C26 179.00(12)
